data_7046619
loop_
_publ_author_name
'Miller-Shakesby, David M'
'Nigam, Shubhanchi'
'Hughes, David L.'
'Lopez-Estelles, Enrique'
'Elsegood, Mark R. J.'
'Cawthorne, Christopher J.'
'Archibald, Stephen J.'
'Redshaw, Carl'

_publ_section_title
;
 Synthesis, crystal structure, and cytotoxicity studies of titanacalix[4
 and 8]arene complexes.
;
_journal_issue 27
_journal_name_full 'Dalton transactions (Cambridge, England : 2003)'
_journal_page_first 8992
_journal_page_last 8999
_journal_paper_doi 10.1039/c8dt01992d
_journal_volume 47
_journal_year 2018
_chemical_formula_moiety 'C94.62 H116.35 Cl2.69 N2 O11.96 Si1.31 Ti4, 10(C2 H3 N)'
_chemical_formula_sum 'C114.62 H146.35 Cl2.69 N12 O11.96 Si1.31 Ti4'
_chemical_formula_weight 2207.32
_space_group_crystal_system monoclinic
_space_group_IT_number 15
_space_group_name_Hall '-C 2yc'
_space_group_name_H-M_alt 'C 1 2/c 1'
_symmetry_space_group_name_Hall '-C 2yc'
_symmetry_space_group_name_H-M 'C 1 2/c 1'
_atom_sites_solution_hydrogens geom
_atom_sites_solution_primary iterative
_atom_sites_solution_secondary difmap
_audit_creation_method SHELXL-2018/3
_audit_update_record
;
2018-06-08 deposited with the CCDC.
2018-06-11 downloaded from the CCDC.
;
_cell_angle_alpha 90
_cell_angle_beta 111.2143(12)
_cell_angle_gamma 90
_cell_formula_units_Z 4
_cell_length_a 31.7283(3)
_cell_length_b 14.26944(14)
_cell_length_c 28.7967(3)
_cell_measurement_reflns_used 59808
_cell_measurement_temperature 100(2)
_cell_measurement_theta_max 27.5610
_cell_measurement_theta_min 1.5920
_cell_volume 12154.1(2)
_computing_cell_refinement 'CrysAlisPro 1.171.38.41 (Rigaku OD, 2015)'
_computing_data_collection 'CrysAlisPro 1.171.38.41 (Rigaku OD, 2015)'
_computing_data_reduction 'CrysAlisPro 1.171.38.41 (Rigaku OD, 2015)'
_computing_molecular_graphics 'Bruker SHELXTL'
_computing_publication_material 'Bruker SHELXTL'
_computing_structure_refinement 'SHELXL-2018/3 (Sheldrick, 2018)'
_computing_structure_solution 'SHELXT, (Sheldrick, 2015)'
_diffrn_ambient_temperature 100(2)
_diffrn_detector 'CCD area detector'
_diffrn_detector_area_resol_mean 28.5714
_diffrn_detector_type 'Rigaku HG Saturn724+ (2x2 bin mode)'
_diffrn_measured_fraction_theta_full 0.999
_diffrn_measured_fraction_theta_max 0.997
_diffrn_measurement_device_type
; 
Rigaku FRE+ equipped with HF Varimax confocal mirrors 
and an AFC10 goniometer and HG Saturn 724+ detector
;
_diffrn_measurement_method 'profile data from \w-scans'
_diffrn_measurement_specimen_support 'MiTeGen MicroLoop'
_diffrn_radiation_collimation 0.2
_diffrn_radiation_monochromator 'Confocal mirrors, HF Varimax'
_diffrn_radiation_type MoK\a
_diffrn_radiation_wavelength 0.71073
_diffrn_reflns_av_R_equivalents 0.0259
_diffrn_reflns_av_unetI/netI 0.0124
_diffrn_reflns_Laue_measured_fraction_full 0.999
_diffrn_reflns_Laue_measured_fraction_max 0.997
_diffrn_reflns_limit_h_max 41
_diffrn_reflns_limit_h_min -41
_diffrn_reflns_limit_k_max 18
_diffrn_reflns_limit_k_min -18
_diffrn_reflns_limit_l_max 37
_diffrn_reflns_limit_l_min -37
_diffrn_reflns_number 97082
_diffrn_reflns_point_group_measured_fraction_full 0.999
_diffrn_reflns_point_group_measured_fraction_max 0.997
_diffrn_reflns_theta_full 25.242
_diffrn_reflns_theta_max 27.484
_diffrn_reflns_theta_min 2.360
_diffrn_source 'Rotating Anode'
_exptl_absorpt_coefficient_mu 0.385
_exptl_absorpt_correction_T_max 1.000
_exptl_absorpt_correction_T_min 0.863
_exptl_absorpt_correction_type multi-scan
_exptl_absorpt_process_details
; 
CrysAlisPro 1.171.38.41 (Rigaku Oxford Diffraction, 2015) 
Empirical absorption correction using spherical harmonics, 
 implemented in SCALE3 ABSPACK scaling algorithm. 
;
_exptl_crystal_colour Red
_exptl_crystal_density_diffrn 1.206
_exptl_crystal_density_method 'not measured'
_exptl_crystal_description 'Cut Needle'
_exptl_crystal_F_000 4663
_exptl_crystal_recrystallization_method 'Re-crystallisation from solvent: acetonitrile'
_exptl_crystal_size_max 0.350
_exptl_crystal_size_mid 0.120
_exptl_crystal_size_min 0.030
_refine_diff_density_max 1.006
_refine_diff_density_min -0.646
_refine_diff_density_rms 0.067
_refine_ls_extinction_method none
_refine_ls_goodness_of_fit_ref 1.181
_refine_ls_hydrogen_treatment constr
_refine_ls_matrix_type full
_refine_ls_number_parameters 804
_refine_ls_number_reflns 13919
_refine_ls_number_restraints 411
_refine_ls_restrained_S_all 1.211
_refine_ls_R_factor_all 0.0600
_refine_ls_R_factor_gt 0.0572
_refine_ls_shift/su_max 0.001
_refine_ls_shift/su_mean 0.000
_refine_ls_structure_factor_coef Fsqd
_refine_ls_weighting_details 'w=1/[\s^2^(Fo^2^)+(0.0478P)^2^+36.0626P] where P=(Fo^2^+2Fc^2^)/3'
_refine_ls_weighting_scheme calc
_refine_ls_wR_factor_gt 0.1455
_refine_ls_wR_factor_ref 0.1470
_reflns_Friedel_coverage 0.000
_reflns_number_gt 13137
_reflns_number_total 13919
_reflns_threshold_expression 'I > 2\s(I)'
_cod_data_source_file c8dt01992d1.cif
_cod_data_source_block cr543
_cod_depositor_comments 'Adding full bibliography for 7046618--7046620.cif.'
_cod_database_code 7046619
_shelx_shelxl_version_number 2018/3
_shelx_space_group_comment
; 
The symmetry employed for this shelxl refinement is uniquely defined 
by the following loop, which should always be used as a source of 
symmetry information in preference to the above space-group names. 
They are only intended as comments. 
;
_shelx_estimated_absorpt_t_min 0.877
_shelx_estimated_absorpt_t_max 0.989

loop_
_space_group_symop_operation_xyz
'x, y, z'
'-x, y, -z+1/2'
'x+1/2, y+1/2, z'
'-x+1/2, y+1/2, -z+1/2'
'-x, -y, -z'
'x, -y, z-1/2'
'-x+1/2, -y+1/2, -z'
'x+1/2, -y+1/2, z-1/2'

loop_
_atom_site_label
_atom_site_type_symbol
_atom_site_fract_x
_atom_site_fract_y
_atom_site_fract_z
_atom_site_U_iso_or_equiv
_atom_site_adp_type
_atom_site_occupancy
_atom_site_site_symmetry_order
_atom_site_calc_flag
_atom_site_refinement_flags_posn
_atom_site_refinement_flags_adp
_atom_site_refinement_flags_occupancy
_atom_site_disorder_assembly
_atom_site_disorder_group
Ti1 Ti 0.46551(2) 0.45508(3) 0.27466(2) 0.02076(10) Uani 1 1 d D . . . .
Ti2 Ti 0.41708(2) 0.37472(3) 0.16393(2) 0.02270(10) Uani 1 1 d D . . . .
Cl1 Cl 0.44142(3) 0.22446(5) 0.18775(2) 0.04000(17) Uani 1 1 d D . . . .
Cl2X Cl 0.44938(13) 0.6095(2) 0.27729(14) 0.0577(9) Uani 0.346(3) 1 d D U P A 2
O1 O 0.42202(5) 0.36969(12) 0.10323(6) 0.0254(3) Uani 1 1 d . . . . .
O2 O 0.35605(5) 0.36134(12) 0.14295(6) 0.0237(3) Uani 1 1 d . . . . .
O3 O 0.40787(5) 0.39900(12) 0.23409(6) 0.0226(3) Uani 1 1 d . . . . .
O4 O 0.46425(5) 0.41145(12) 0.33216(6) 0.0231(3) Uani 1 1 d . . . . .
O5 O 0.47131(5) 0.43655(14) 0.20851(6) 0.0291(4) Uani 1 1 d . . . . .
C1 C 0.40517(8) 0.39628(17) 0.05433(8) 0.0235(4) Uani 1 1 d . . . . .
C2 C 0.43375(7) 0.44732(17) 0.03609(8) 0.0235(4) Uani 1 1 d . . . . .
C3 C 0.41723(8) 0.47773(17) -0.01304(8) 0.0250(5) Uani 1 1 d . . . . .
H3 H 0.436510 0.512816 -0.025205 0.030 Uiso 1 1 calc R U . . .
C4 C 0.37281(8) 0.45819(18) -0.04540(8) 0.0262(5) Uani 1 1 d . . . . .
C5 C 0.34571(8) 0.40694(18) -0.02625(8) 0.0264(5) Uani 1 1 d . . . . .
H5 H 0.315652 0.392829 -0.047521 0.032 Uiso 1 1 calc R U . . .
C6 C 0.36074(8) 0.37493(17) 0.02323(8) 0.0245(5) Uani 1 1 d . . . . .
C7 C 0.35650(8) 0.4958(2) -0.09883(9) 0.0318(5) Uani 1 1 d . . . . .
C8 C 0.30670(9) 0.4715(2) -0.12794(10) 0.0404(7) Uani 1 1 d . . . . .
H8A H 0.287885 0.496992 -0.110436 0.061 Uiso 1 1 calc R U . . .
H8B H 0.303129 0.403266 -0.130555 0.061 Uiso 1 1 calc R U . . .
H8C H 0.297317 0.498767 -0.161391 0.061 Uiso 1 1 calc R U . . .
C9 C 0.36170(9) 0.6023(2) -0.09765(10) 0.0400(6) Uani 1 1 d . . . . .
H9A H 0.343734 0.629921 -0.079723 0.060 Uiso 1 1 calc R U . . .
H9B H 0.351118 0.626486 -0.131806 0.060 Uiso 1 1 calc R U . . .
H9C H 0.393603 0.618730 -0.080671 0.060 Uiso 1 1 calc R U . . .
C10 C 0.38526(10) 0.4523(3) -0.12648(10) 0.0430(7) Uani 1 1 d . . . . .
H10A H 0.374841 0.476005 -0.160730 0.065 Uiso 1 1 calc R U . . .
H10B H 0.382170 0.383925 -0.126989 0.065 Uiso 1 1 calc R U . . .
H10C H 0.417065 0.469296 -0.109306 0.065 Uiso 1 1 calc R U . . .
C11 C 0.32734(8) 0.32275(18) 0.04068(8) 0.0263(5) Uani 1 1 d . . . . .
H11A H 0.305304 0.288627 0.012304 0.032 Uiso 1 1 calc R U . . .
H11B H 0.343693 0.276317 0.066447 0.032 Uiso 1 1 calc R U . . .
C12 C 0.31925(7) 0.40928(17) 0.11335(8) 0.0237(4) Uani 1 1 d . . . . .
C13 C 0.30256(8) 0.39121(18) 0.06197(8) 0.0256(5) Uani 1 1 d . . . . .
C14 C 0.26626(8) 0.4450(2) 0.03179(9) 0.0306(5) Uani 1 1 d . . . . .
H14 H 0.253977 0.432352 -0.002938 0.037 Uiso 1 1 calc R U . . .
C15 C 0.24732(8) 0.5170(2) 0.05089(10) 0.0322(5) Uani 1 1 d . . . . .
C16 C 0.26528(8) 0.53295(18) 0.10245(9) 0.0294(5) Uani 1 1 d . . . . .
H16 H 0.252728 0.581176 0.116182 0.035 Uiso 1 1 calc R U . . .
C17 C 0.30123(8) 0.47961(18) 0.13419(9) 0.0255(5) Uani 1 1 d . . . . .
C18 C 0.20832(9) 0.5754(2) 0.01522(11) 0.0406(6) Uani 1 1 d . . . . .
C19 C 0.19507(10) 0.6561(2) 0.04160(12) 0.0482(8) Uani 1 1 d . . . . .
H19A H 0.184419 0.631313 0.067132 0.072 Uiso 1 1 calc R U . . .
H19B H 0.170886 0.692652 0.017337 0.072 Uiso 1 1 calc R U . . .
H19C H 0.221385 0.696531 0.057327 0.072 Uiso 1 1 calc R U . . .
C20 C 0.16726(10) 0.5112(3) -0.00845(13) 0.0512(8) Uani 1 1 d . . . . .
H20A H 0.175243 0.460942 -0.026940 0.077 Uiso 1 1 calc R U . . .
H20B H 0.142150 0.547843 -0.031262 0.077 Uiso 1 1 calc R U . . .
H20C H 0.158183 0.483988 0.017746 0.077 Uiso 1 1 calc R U . . .
C21 C 0.22311(12) 0.6160(3) -0.02651(12) 0.0521(8) Uani 1 1 d . . . . .
H21A H 0.250037 0.655093 -0.011601 0.078 Uiso 1 1 calc R U . . .
H21B H 0.198557 0.654014 -0.049218 0.078 Uiso 1 1 calc R U . . .
H21C H 0.230074 0.564453 -0.045068 0.078 Uiso 1 1 calc R U . . .
C22 C 0.32370(8) 0.50279(17) 0.18917(9) 0.0257(5) Uani 1 1 d . . . . .
H22A H 0.353776 0.530391 0.194822 0.031 Uiso 1 1 calc R U . . .
H22B H 0.305371 0.551011 0.197894 0.031 Uiso 1 1 calc R U . . .
C23 C 0.37074(8) 0.37243(17) 0.24592(8) 0.0238(4) Uani 1 1 d . . . . .
C24 C 0.32968(8) 0.42006(17) 0.22394(8) 0.0248(5) Uani 1 1 d . . . . .
C25 C 0.29191(8) 0.3897(2) 0.23387(9) 0.0294(5) Uani 1 1 d . . . . .
H25 H 0.264205 0.422570 0.219206 0.035 Uiso 1 1 calc R U . . .
C26 C 0.29327(8) 0.3135(2) 0.26430(9) 0.0325(6) Uani 1 1 d . . . . .
C27 C 0.33490(9) 0.26865(19) 0.28614(9) 0.0310(5) Uani 1 1 d . . . . .
H27 H 0.336864 0.216852 0.307543 0.037 Uiso 1 1 calc R U . . .
C28 C 0.37390(8) 0.29667(18) 0.27789(8) 0.0263(5) Uani 1 1 d . . . . .
C29 C 0.25064(9) 0.2763(3) 0.27208(10) 0.0456(8) Uani 1 1 d . . . . .
C30 C 0.21126(11) 0.3439(4) 0.25252(18) 0.0835(16) Uani 1 1 d . . . . .
H30A H 0.185149 0.318454 0.258834 0.125 Uiso 1 1 calc R U . . .
H30B H 0.203396 0.352613 0.216605 0.125 Uiso 1 1 calc R U . . .
H30C H 0.219773 0.404396 0.269470 0.125 Uiso 1 1 calc R U . . .
C31 C 0.23777(16) 0.1828(4) 0.24351(14) 0.0808(16) Uani 1 1 d . . . . .
H31A H 0.263136 0.138885 0.256031 0.121 Uiso 1 1 calc R U . . .
H31B H 0.230794 0.193949 0.207918 0.121 Uiso 1 1 calc R U . . .
H31C H 0.211222 0.156194 0.248429 0.121 Uiso 1 1 calc R U . . .
C32 C 0.26002(10) 0.2559(3) 0.32675(11) 0.0476(8) Uani 1 1 d . . . . .
H32A H 0.269411 0.313745 0.346127 0.071 Uiso 1 1 calc R U . . .
H32B H 0.284162 0.209160 0.338851 0.071 Uiso 1 1 calc R U . . .
H32C H 0.232523 0.231721 0.330516 0.071 Uiso 1 1 calc R U . . .
C33 C 0.41746(8) 0.24159(18) 0.30343(8) 0.0275(5) Uani 1 1 d . . . . .
H33A H 0.410263 0.173864 0.301482 0.033 Uiso 1 1 calc R U . . .
H33B H 0.438217 0.252330 0.285262 0.033 Uiso 1 1 calc R U . . .
C34 C 0.46500(7) 0.35310(17) 0.36955(8) 0.0226(4) Uani 1 1 d . . . . .
C35 C 0.44133(8) 0.26861(17) 0.35768(8) 0.0250(5) Uani 1 1 d . . . . .
C36 C 0.44032(8) 0.21173(18) 0.39665(9) 0.0266(5) Uani 1 1 d . . . . .
H36 H 0.423968 0.154468 0.389098 0.032 Uiso 1 1 calc R U . . .
C37 C 0.46275(8) 0.23670(18) 0.44662(8) 0.0255(5) Uani 1 1 d . . . . .
C38 C 0.48773(7) 0.31997(18) 0.45646(8) 0.0246(5) Uani 1 1 d . . . . .
H38 H 0.503983 0.336989 0.490111 0.029 Uiso 1 1 calc R U . . .
C39 C 0.48961(7) 0.37862(17) 0.41877(8) 0.0226(4) Uani 1 1 d . . . . .
C40 C 0.45994(8) 0.17818(19) 0.49000(9) 0.0299(5) Uani 1 1 d . . . . .
C41 C 0.43437(11) 0.0865(2) 0.47234(11) 0.0421(7) Uani 1 1 d . . . . .
H41A H 0.403474 0.100180 0.449768 0.063 Uiso 1 1 calc R U . . .
H41B H 0.433387 0.051262 0.501150 0.063 Uiso 1 1 calc R U . . .
H41C H 0.449823 0.049119 0.454767 0.063 Uiso 1 1 calc R U . . .
C42 C 0.43495(10) 0.2355(2) 0.51728(10) 0.0368(6) Uani 1 1 d . . . . .
H42A H 0.451613 0.293592 0.530032 0.055 Uiso 1 1 calc R U . . .
H42B H 0.432831 0.198776 0.545099 0.055 Uiso 1 1 calc R U . . .
H42C H 0.404486 0.250749 0.494080 0.055 Uiso 1 1 calc R U . . .
C43 C 0.50771(10) 0.1549(3) 0.52698(11) 0.0459(7) Uani 1 1 d . . . . .
H43A H 0.523971 0.118411 0.509974 0.069 Uiso 1 1 calc R U . . .
H43B H 0.505396 0.118360 0.554763 0.069 Uiso 1 1 calc R U . . .
H43C H 0.524154 0.213232 0.539723 0.069 Uiso 1 1 calc R U . . .
C44 C 0.51792(7) 0.46734(17) 0.43051(8) 0.0240(4) Uani 1 1 d . . . . .
H44A H 0.517631 0.495930 0.399069 0.029 Uiso 1 1 calc R U . . .
H44B H 0.504486 0.512845 0.447127 0.029 Uiso 1 1 calc R U . . .
N1 N 0.39964(7) 0.52572(15) 0.13884(8) 0.0284(4) Uani 1 1 d . . . . .
C45 C 0.38236(10) 0.5739(2) 0.10530(12) 0.0436(7) Uani 1 1 d . . . . .
C46 C 0.35778(13) 0.6291(3) 0.06067(15) 0.0621(10) Uani 1 1 d . . . . .
H46A H 0.325190 0.619950 0.051765 0.093 Uiso 1 1 calc R U . . .
H46B H 0.366639 0.608588 0.033017 0.093 Uiso 1 1 calc R U . . .
H46C H 0.365122 0.695623 0.067426 0.093 Uiso 1 1 calc R U . . .
O6 O 0.45920(12) 0.5750(3) 0.27618(13) 0.0290(7) Uani 0.654(3) 1 d . U P A 1
Si1 Si 0.46602(4) 0.69048(8) 0.27867(4) 0.0339(4) Uani 0.654(3) 1 d . U P A 1
O7 O 0.500000 0.7174(3) 0.250000 0.0638(16) Uani 0.654(3) 2 d S TU P A 1
C60 C 0.4091(2) 0.7419(4) 0.2453(3) 0.083(2) Uani 0.654(3) 1 d . U P A 1
H60A H 0.388362 0.722544 0.261800 0.124 Uiso 0.654(3) 1 calc R U P A 1
H60B H 0.397536 0.719865 0.210705 0.124 Uiso 0.654(3) 1 calc R U P A 1
H60C H 0.411322 0.810444 0.245753 0.124 Uiso 0.654(3) 1 calc R U P A 1
C61 C 0.4947(3) 0.7221(5) 0.3454(2) 0.088(2) Uani 0.654(3) 1 d . U P A 1
H61A H 0.525667 0.697537 0.357532 0.132 Uiso 0.654(3) 1 calc R U P A 1
H61B H 0.478077 0.695060 0.364968 0.132 Uiso 0.654(3) 1 calc R U P A 1
H61C H 0.495580 0.790493 0.348948 0.132 Uiso 0.654(3) 1 calc R U P A 1
N2 N 0.52161(18) 0.0056(3) 0.38357(16) 0.1001(15) Uani 1 1 d D . . B 1
C47 C 0.54128(14) 0.0691(3) 0.40375(14) 0.0593(9) Uani 1 1 d D . . B 1
C48 C 0.56584(12) 0.1486(2) 0.42965(12) 0.0489(7) Uani 1 1 d D . . B 1
H48A H 0.546443 0.204166 0.420603 0.073 Uiso 1 1 calc R U . B 1
H48B H 0.592439 0.158260 0.420531 0.073 Uiso 1 1 calc R U . B 1
H48C H 0.575556 0.137924 0.465628 0.073 Uiso 1 1 calc R U . B 1
N3 N 0.21960(13) 0.6393(3) 0.41126(13) 0.0823(12) Uani 1 1 d D U . C 1
C49 C 0.19859(12) 0.6406(3) 0.37165(13) 0.0573(9) Uani 1 1 d D U . C 1
C50 C 0.1717(2) 0.6422(6) 0.31987(17) 0.148(4) Uani 1 1 d D U . C 1
H50A H 0.140522 0.658882 0.315480 0.222 Uiso 1 1 calc R U . C 1
H50B H 0.172154 0.580211 0.305439 0.222 Uiso 1 1 calc R U . C 1
H50C H 0.183923 0.688749 0.303083 0.222 Uiso 1 1 calc R U . C 1
N4 N 0.4176(6) -0.0156(14) 0.2396(8) 0.204(8) Uani 0.5 1 d D U P D -1
C51 C 0.4543(6) -0.0022(10) 0.2451(6) 0.133(5) Uani 0.5 1 d D U P D -1
C52 C 0.5000(8) 0.0129(7) 0.2491(16) 0.125(5) Uani 0.5 1 d D U P D -1
H52A H 0.501165 0.019548 0.215694 0.187 Uiso 0.5 1 calc R U P D -1
H52B H 0.518610 -0.040637 0.265984 0.187 Uiso 0.5 1 calc R U P D -1
H52C H 0.511615 0.070096 0.268294 0.187 Uiso 0.5 1 calc R U P D -1
N5 N 0.33133(18) 0.0340(4) 0.3456(2) 0.0851(16) Uani 0.788(5) 1 d D U P E 1
C53 C 0.36188(18) -0.0053(4) 0.3441(2) 0.0661(13) Uani 0.788(5) 1 d D U P E 1
C54 C 0.4013(2) -0.0577(6) 0.3439(3) 0.088(2) Uani 0.788(5) 1 d D U P E 1
H54A H 0.404098 -0.115551 0.363164 0.131 Uiso 0.788(5) 1 calc R U P E 1
H54B H 0.428507 -0.019477 0.358988 0.131 Uiso 0.788(5) 1 calc R U P E 1
H54C H 0.397712 -0.073214 0.309576 0.131 Uiso 0.788(5) 1 calc R U P E 1
N5X N 0.3769(7) 1.0044(12) 0.2672(6) 0.083(6) Uani 0.212(5) 1 d D U P E 2
C53X C 0.3943(6) 0.9686(12) 0.3041(6) 0.058(4) Uani 0.212(5) 1 d D U P E 2
C54X C 0.4198(9) 0.917(3) 0.3478(9) 0.108(10) Uani 0.212(5) 1 d D U P E 2
H54D H 0.423378 0.852071 0.338587 0.162 Uiso 0.212(5) 1 calc R U P E 2
H54E H 0.403897 0.917530 0.371267 0.162 Uiso 0.212(5) 1 calc R U P E 2
H54F H 0.449673 0.945727 0.363393 0.162 Uiso 0.212(5) 1 calc R U P E 2
N6 N 0.37721(18) 0.8100(6) 0.4271(4) 0.165(4) Uani 0.788(5) 1 d D U P E 1
C55 C 0.33992(16) 0.8119(4) 0.4151(2) 0.0717(15) Uani 0.788(5) 1 d D U P E 1
C56 C 0.29334(12) 0.8172(3) 0.40001(14) 0.0586(9) Uani 1 1 d D U . . .
H56A H 0.281481 0.856197 0.370040 0.088 Uiso 0.788(5) 1 calc R U P E 1
H56B H 0.285132 0.845148 0.426671 0.088 Uiso 0.788(5) 1 calc R U P E 1
H56C H 0.280409 0.754167 0.392657 0.088 Uiso 0.788(5) 1 calc R U P E 1
H56D H 0.261082 0.830417 0.391373 0.088 Uiso 0.212(5) 1 calc R U P E 2
H56E H 0.307008 0.802393 0.435575 0.088 Uiso 0.212(5) 1 calc R U P E 2
H56F H 0.296992 0.763799 0.380427 0.088 Uiso 0.212(5) 1 calc R U P E 2
N6X N 0.3313(7) 0.9678(12) 0.3784(7) 0.084(5) Uani 0.212(5) 1 d D U P E 2
C55X C 0.3162(7) 0.9017(12) 0.3888(8) 0.074(4) Uani 0.212(5) 1 d D U P E 2
N7 N 0.3960(6) 0.8142(10) 0.1264(5) 0.103(5) Uani 0.303(6) 1 d D U P F 1
C57 C 0.3900(7) 0.8850(10) 0.1393(5) 0.088(5) Uani 0.303(6) 1 d D U P F 1
C58 C 0.3798(7) 0.9758(11) 0.1519(6) 0.095(5) Uani 0.303(6) 1 d D U P F 1
N7X N 0.3526(9) 0.769(2) 0.1477(8) 0.116(7) Uani 0.197(6) 1 d D U P F 2
C57X C 0.3898(10) 0.790(3) 0.1641(12) 0.122(8) Uani 0.197(6) 1 d D U P F 2
C58X C 0.4378(10) 0.796(2) 0.1716(11) 0.117(8) Uani 0.197(6) 1 d D U P F 2

loop_
_atom_site_aniso_label
_atom_site_aniso_U_11
_atom_site_aniso_U_22
_atom_site_aniso_U_33
_atom_site_aniso_U_23
_atom_site_aniso_U_13
_atom_site_aniso_U_12
Ti1 0.01848(18) 0.0280(2) 0.01641(18) 0.00019(15) 0.00704(14) -0.00014(15)
Ti2 0.01971(19) 0.0328(2) 0.01535(18) 0.00100(15) 0.00607(14) 0.00251(16)
Cl1 0.0551(4) 0.0421(4) 0.0247(3) 0.0068(3) 0.0168(3) 0.0210(3)
Cl2X 0.080(2) 0.0386(17) 0.0788(19) 0.0145(15) 0.0573(17) 0.0165(14)
O1 0.0221(7) 0.0371(9) 0.0164(7) 0.0016(6) 0.0063(6) 0.0002(7)
O2 0.0221(7) 0.0291(8) 0.0193(7) 0.0016(6) 0.0067(6) 0.0001(6)
O3 0.0194(7) 0.0315(8) 0.0173(7) 0.0005(6) 0.0072(6) -0.0015(6)
O4 0.0230(7) 0.0298(8) 0.0176(7) -0.0006(6) 0.0085(6) -0.0011(6)
O5 0.0190(7) 0.0514(11) 0.0172(7) 0.0005(7) 0.0067(6) -0.0003(7)
C1 0.0233(10) 0.0318(12) 0.0154(10) 0.0008(8) 0.0070(8) 0.0022(9)
C2 0.0199(10) 0.0316(12) 0.0186(10) -0.0013(9) 0.0065(8) 0.0005(9)
C3 0.0234(10) 0.0330(12) 0.0197(10) 0.0014(9) 0.0091(9) -0.0004(9)
C4 0.0245(11) 0.0347(12) 0.0179(10) 0.0008(9) 0.0061(9) -0.0008(9)
C5 0.0226(10) 0.0355(13) 0.0188(10) -0.0015(9) 0.0049(8) -0.0026(9)
C6 0.0242(11) 0.0309(12) 0.0193(10) -0.0011(9) 0.0090(9) -0.0012(9)
C7 0.0275(12) 0.0467(15) 0.0177(10) 0.0050(10) 0.0040(9) -0.0065(11)
C8 0.0325(13) 0.0602(19) 0.0214(12) 0.0076(12) 0.0013(10) -0.0124(13)
C9 0.0319(13) 0.0478(16) 0.0315(13) 0.0136(12) 0.0008(11) -0.0070(12)
C10 0.0415(15) 0.068(2) 0.0218(12) 0.0013(12) 0.0135(11) -0.0050(14)
C11 0.0244(11) 0.0344(12) 0.0188(10) -0.0004(9) 0.0062(9) -0.0040(9)
C12 0.0187(10) 0.0306(12) 0.0209(10) 0.0034(9) 0.0063(8) -0.0034(9)
C13 0.0207(10) 0.0347(12) 0.0223(11) 0.0009(9) 0.0086(9) -0.0058(9)
C14 0.0228(11) 0.0458(15) 0.0222(11) 0.0050(10) 0.0068(9) -0.0017(10)
C15 0.0210(11) 0.0423(14) 0.0319(13) 0.0097(11) 0.0078(10) 0.0008(10)
C16 0.0235(11) 0.0334(13) 0.0318(12) 0.0036(10) 0.0106(10) 0.0015(10)
C17 0.0200(10) 0.0337(12) 0.0233(11) 0.0020(9) 0.0084(9) -0.0027(9)
C18 0.0306(13) 0.0531(17) 0.0341(14) 0.0137(13) 0.0070(11) 0.0084(12)
C19 0.0362(15) 0.0553(19) 0.0489(18) 0.0162(15) 0.0104(13) 0.0157(14)
C20 0.0276(14) 0.068(2) 0.0478(18) 0.0109(16) 0.0018(12) 0.0073(14)
C21 0.0490(18) 0.062(2) 0.0448(17) 0.0271(16) 0.0162(14) 0.0164(16)
C22 0.0225(10) 0.0292(12) 0.0260(11) -0.0009(9) 0.0095(9) 0.0010(9)
C23 0.0232(10) 0.0314(12) 0.0177(10) -0.0046(9) 0.0084(8) -0.0061(9)
C24 0.0235(10) 0.0326(12) 0.0185(10) -0.0041(9) 0.0078(8) -0.0046(9)
C25 0.0218(11) 0.0452(15) 0.0208(11) -0.0023(10) 0.0071(9) -0.0044(10)
C26 0.0263(11) 0.0488(16) 0.0210(11) -0.0019(10) 0.0069(9) -0.0135(11)
C27 0.0343(13) 0.0374(13) 0.0184(10) 0.0014(9) 0.0060(9) -0.0114(11)
C28 0.0279(11) 0.0323(12) 0.0166(10) -0.0032(9) 0.0054(9) -0.0053(9)
C29 0.0305(13) 0.075(2) 0.0291(13) 0.0069(14) 0.0080(11) -0.0194(14)
C30 0.0295(16) 0.137(4) 0.087(3) 0.057(3) 0.0251(18) 0.000(2)
C31 0.084(3) 0.115(4) 0.049(2) -0.023(2) 0.031(2) -0.072(3)
C32 0.0372(15) 0.074(2) 0.0331(14) 0.0064(14) 0.0152(12) -0.0134(15)
C33 0.0318(12) 0.0289(12) 0.0193(10) 0.0000(9) 0.0062(9) -0.0011(10)
C34 0.0207(10) 0.0304(11) 0.0181(10) 0.0008(8) 0.0085(8) 0.0021(9)
C35 0.0240(10) 0.0304(12) 0.0196(10) 0.0002(9) 0.0067(8) 0.0032(9)
C36 0.0254(11) 0.0295(12) 0.0241(11) 0.0017(9) 0.0079(9) 0.0009(9)
C37 0.0215(10) 0.0342(12) 0.0214(10) 0.0045(9) 0.0087(8) 0.0039(9)
C38 0.0198(10) 0.0370(13) 0.0168(10) -0.0013(9) 0.0065(8) 0.0021(9)
C39 0.0180(10) 0.0306(12) 0.0200(10) -0.0010(9) 0.0079(8) 0.0023(8)
C40 0.0282(12) 0.0390(14) 0.0220(11) 0.0069(10) 0.0085(9) 0.0010(10)
C41 0.0551(18) 0.0378(15) 0.0352(14) 0.0057(12) 0.0185(13) -0.0058(13)
C42 0.0390(14) 0.0480(16) 0.0284(12) 0.0037(11) 0.0183(11) -0.0008(12)
C43 0.0349(14) 0.063(2) 0.0369(15) 0.0243(14) 0.0098(12) 0.0090(14)
C44 0.0201(10) 0.0341(12) 0.0179(10) -0.0019(9) 0.0071(8) -0.0002(9)
N1 0.0215(9) 0.0328(11) 0.0303(10) 0.0044(9) 0.0087(8) -0.0010(8)
C45 0.0339(14) 0.0468(17) 0.0527(18) 0.0072(14) 0.0190(13) -0.0034(12)
C46 0.053(2) 0.075(3) 0.061(2) 0.033(2) 0.0236(17) 0.0154(18)
O6 0.0254(15) 0.0265(17) 0.0355(16) 0.0039(14) 0.0113(12) 0.0072(13)
Si1 0.0440(7) 0.0266(6) 0.0368(6) -0.0026(4) 0.0215(5) 0.0008(5)
O7 0.099(4) 0.031(2) 0.097(4) 0.000 0.078(4) 0.000
C60 0.086(4) 0.046(3) 0.122(5) 0.021(3) 0.046(3) 0.038(3)
C61 0.151(7) 0.061(4) 0.052(3) -0.029(3) 0.037(3) -0.032(4)
N2 0.139(4) 0.084(3) 0.078(3) 0.002(2) 0.040(3) -0.049(3)
C47 0.070(2) 0.061(2) 0.051(2) 0.0189(17) 0.0273(18) -0.0087(19)
C48 0.0528(18) 0.0544(19) 0.0451(17) 0.0107(14) 0.0244(15) 0.0050(15)
N3 0.072(2) 0.115(3) 0.0554(17) 0.010(2) 0.0175(16) 0.039(2)
C49 0.057(2) 0.076(2) 0.0459(16) 0.0254(17) 0.0276(15) 0.0352(18)
C50 0.125(5) 0.262(9) 0.047(2) 0.030(4) 0.020(3) 0.122(6)
N4 0.216(12) 0.158(14) 0.241(18) 0.069(13) 0.084(16) -0.034(13)
C51 0.179(10) 0.070(7) 0.110(9) 0.032(7) 0.005(11) -0.014(9)
C52 0.169(9) 0.077(6) 0.076(6) 0.028(14) -0.019(7) -0.021(17)
N5 0.075(3) 0.068(3) 0.108(4) -0.005(3) 0.028(3) 0.004(2)
C53 0.063(3) 0.059(3) 0.071(3) -0.012(2) 0.017(3) -0.010(2)
C54 0.067(4) 0.085(5) 0.113(6) -0.023(4) 0.036(4) -0.011(3)
N5X 0.108(14) 0.059(10) 0.059(8) -0.002(7) 0.003(8) -0.017(9)
C53X 0.054(9) 0.064(10) 0.044(7) -0.014(6) 0.005(6) -0.016(7)
C54X 0.066(15) 0.19(3) 0.067(12) 0.039(14) 0.026(11) 0.041(16)
N6 0.051(2) 0.122(6) 0.302(11) 0.094(7) 0.039(5) 0.007(3)
C55 0.049(2) 0.056(3) 0.099(4) 0.027(3) 0.015(3) 0.004(2)
C56 0.0564(18) 0.063(2) 0.057(2) -0.0034(17) 0.0217(17) 0.0169(17)
N6X 0.089(12) 0.097(10) 0.077(11) -0.013(9) 0.044(10) -0.013(9)
C55X 0.064(9) 0.085(8) 0.069(9) -0.011(8) 0.021(7) -0.006(7)
N7 0.147(12) 0.085(7) 0.056(7) 0.005(6) 0.012(8) 0.022(9)
C57 0.125(11) 0.080(7) 0.038(6) 0.009(6) 0.004(7) 0.017(8)
C58 0.118(14) 0.094(9) 0.067(9) 0.001(8) 0.024(9) 0.024(10)
N7X 0.134(12) 0.161(19) 0.058(11) 0.002(13) 0.039(11) 0.036(14)
C57X 0.146(12) 0.126(14) 0.075(12) 0.016(12) 0.017(11) 0.017(13)
C58X 0.149(12) 0.109(17) 0.080(14) -0.042(13) 0.026(13) -0.008(15)

loop_
_atom_type_symbol
_atom_type_description
_atom_type_scat_dispersion_real
_atom_type_scat_dispersion_imag
_atom_type_scat_source
C C 0.0033 0.0016 'International Tables Vol C Tables 4.2.6.8 and 6.1.1.4'
H H 0.0000 0.0000 'International Tables Vol C Tables 4.2.6.8 and 6.1.1.4'
N N 0.0061 0.0033 'International Tables Vol C Tables 4.2.6.8 and 6.1.1.4'
O O 0.0106 0.0060 'International Tables Vol C Tables 4.2.6.8 and 6.1.1.4'
Cl Cl 0.1484 0.1585 'International Tables Vol C Tables 4.2.6.8 and 6.1.1.4'
Ti Ti 0.2776 0.4457 'International Tables Vol C Tables 4.2.6.8 and 6.1.1.4'
Si Si 0.0817 0.0704 'International Tables Vol C Tables 4.2.6.8 and 6.1.1.4'

loop_
_geom_angle_atom_site_label_1
_geom_angle_atom_site_label_2
_geom_angle_atom_site_label_3
_geom_angle
_geom_angle_site_symmetry_1
_geom_angle_site_symmetry_3
O6 Ti1 O4 106.32(14) . .
O6 Ti1 O5 104.64(13) . 2_655
O4 Ti1 O5 95.19(7) . 2_655
O6 Ti1 O3 109.26(12) . .
O4 Ti1 O3 94.70(7) . .
O5 Ti1 O3 140.24(8) 2_655 .
O6 Ti1 O5 101.96(14) . .
O4 Ti1 O5 151.71(8) . .
O5 Ti1 O5 76.83(7) 2_655 .
O3 Ti1 O5 76.37(7) . .
O4 Ti1 Cl2X 103.12(10) . .
O5 Ti1 Cl2X 110.86(12) 2_655 .
O3 Ti1 Cl2X 104.15(12) . .
O5 Ti1 Cl2X 105.08(10) . .
O6 Ti1 Ti1 97.06(13) . 2_655
O4 Ti1 Ti1 134.65(6) . 2_655
O5 Ti1 Ti1 40.63(5) 2_655 2_655
O3 Ti1 Ti1 113.68(5) . 2_655
O5 Ti1 Ti1 38.36(5) . 2_655
O6 Ti1 Ti2 111.19(12) . .
O4 Ti1 Ti2 129.38(6) . .
O5 Ti1 Ti2 106.55(5) 2_655 .
O3 Ti1 Ti2 41.42(4) . .
O5 Ti1 Ti2 35.01(5) . .
Cl2X Ti1 Ti2 110.33(10) . .
Ti1 Ti1 Ti2 72.515(15) 2_655 .
O1 Ti2 O2 97.40(7) . .
O1 Ti2 O5 106.85(7) . .
O2 Ti2 O5 147.99(8) . .
O1 Ti2 O3 172.59(7) . .
O2 Ti2 O3 80.80(6) . .
O5 Ti2 O3 72.45(6) . .
O1 Ti2 N1 80.06(8) . .
O2 Ti2 N1 83.49(7) . .
O5 Ti2 N1 80.54(8) . .
O3 Ti2 N1 92.59(7) . .
O1 Ti2 Cl1 96.54(6) . .
O2 Ti2 Cl1 101.75(6) . .
O5 Ti2 Cl1 96.01(6) . .
O3 Ti2 Cl1 90.86(5) . .
N1 Ti2 Cl1 174.14(6) . .
O1 Ti2 Ti1 142.68(6) . .
O2 Ti2 Ti1 115.92(5) . .
O5 Ti2 Ti1 36.05(5) . .
O3 Ti2 Ti1 36.45(4) . .
N1 Ti2 Ti1 87.20(6) . .
Cl1 Ti2 Ti1 92.78(2) . .
C1 O1 Ti2 147.66(15) . .
C12 O2 Ti2 136.67(15) . .
C23 O3 Ti1 131.16(13) . .
C23 O3 Ti2 126.52(13) . .
Ti1 O3 Ti2 102.13(7) . .
C34 O4 Ti1 162.38(16) . .
Ti1 O5 Ti2 146.04(10) 2_655 .
Ti1 O5 Ti1 101.01(7) 2_655 .
Ti2 O5 Ti1 108.94(8) . .
O1 C1 C6 121.7(2) . .
O1 C1 C2 117.7(2) . .
C6 C1 C2 120.6(2) . .
C3 C2 C1 119.1(2) . .
C3 C2 C44 120.7(2) . 2_655
C1 C2 C44 120.2(2) . 2_655
C2 C3 C4 122.1(2) . .
C2 C3 H3 119.0 . .
C4 C3 H3 119.0 . .
C5 C4 C3 117.3(2) . .
C5 C4 C7 123.5(2) . .
C3 C4 C7 119.3(2) . .
C4 C5 C6 122.9(2) . .
C4 C5 H5 118.6 . .
C6 C5 H5 118.6 . .
C1 C6 C5 118.1(2) . .
C1 C6 C11 123.7(2) . .
C5 C6 C11 118.2(2) . .
C9 C7 C4 109.4(2) . .
C9 C7 C8 108.5(2) . .
C4 C7 C8 112.1(2) . .
C9 C7 C10 109.4(2) . .
C4 C7 C10 109.3(2) . .
C8 C7 C10 108.2(2) . .
C7 C8 H8A 109.5 . .
C7 C8 H8B 109.5 . .
H8A C8 H8B 109.5 . .
C7 C8 H8C 109.5 . .
H8A C8 H8C 109.5 . .
H8B C8 H8C 109.5 . .
C7 C9 H9A 109.5 . .
C7 C9 H9B 109.5 . .
H9A C9 H9B 109.5 . .
C7 C9 H9C 109.5 . .
H9A C9 H9C 109.5 . .
H9B C9 H9C 109.5 . .
C7 C10 H10A 109.5 . .
C7 C10 H10B 109.5 . .
H10A C10 H10B 109.5 . .
C7 C10 H10C 109.5 . .
H10A C10 H10C 109.5 . .
H10B C10 H10C 109.5 . .
C13 C11 C6 110.1(2) . .
C13 C11 H11A 109.6 . .
C6 C11 H11A 109.6 . .
C13 C11 H11B 109.6 . .
C6 C11 H11B 109.6 . .
H11A C11 H11B 108.2 . .
O2 C12 C17 119.1(2) . .
O2 C12 C13 118.7(2) . .
C17 C12 C13 122.0(2) . .
C14 C13 C12 117.8(2) . .
C14 C13 C11 122.3(2) . .
C12 C13 C11 119.5(2) . .
C13 C14 C15 122.3(2) . .
C13 C14 H14 118.9 . .
C15 C14 H14 118.9 . .
C14 C15 C16 117.9(2) . .
C14 C15 C18 119.5(2) . .
C16 C15 C18 122.7(3) . .
C17 C16 C15 121.7(2) . .
C17 C16 H16 119.2 . .
C15 C16 H16 119.2 . .
C12 C17 C16 118.3(2) . .
C12 C17 C22 119.7(2) . .
C16 C17 C22 121.7(2) . .
C19 C18 C20 109.3(3) . .
C19 C18 C15 112.2(2) . .
C20 C18 C15 108.8(3) . .
C19 C18 C21 108.6(3) . .
C20 C18 C21 108.9(3) . .
C15 C18 C21 108.9(2) . .
C18 C19 H19A 109.5 . .
C18 C19 H19B 109.5 . .
H19A C19 H19B 109.5 . .
C18 C19 H19C 109.5 . .
H19A C19 H19C 109.5 . .
H19B C19 H19C 109.5 . .
C18 C20 H20A 109.5 . .
C18 C20 H20B 109.5 . .
H20A C20 H20B 109.5 . .
C18 C20 H20C 109.5 . .
H20A C20 H20C 109.5 . .
H20B C20 H20C 109.5 . .
C18 C21 H21A 109.5 . .
C18 C21 H21B 109.5 . .
H21A C21 H21B 109.5 . .
C18 C21 H21C 109.5 . .
H21A C21 H21C 109.5 . .
H21B C21 H21C 109.5 . .
C24 C22 C17 114.7(2) . .
C24 C22 H22A 108.6 . .
C17 C22 H22A 108.6 . .
C24 C22 H22B 108.6 . .
C17 C22 H22B 108.6 . .
H22A C22 H22B 107.6 . .
O3 C23 C28 120.4(2) . .
O3 C23 C24 119.2(2) . .
C28 C23 C24 120.3(2) . .
C25 C24 C23 118.9(2) . .
C25 C24 C22 117.7(2) . .
C23 C24 C22 123.4(2) . .
C26 C25 C24 122.6(2) . .
C26 C25 H25 118.7 . .
C24 C25 H25 118.7 . .
C25 C26 C27 116.9(2) . .
C25 C26 C29 122.2(2) . .
C27 C26 C29 120.9(3) . .
C26 C27 C28 122.9(2) . .
C26 C27 H27 118.5 . .
C28 C27 H27 118.5 . .
C23 C28 C27 118.3(2) . .
C23 C28 C33 123.4(2) . .
C27 C28 C33 118.2(2) . .
C30 C29 C32 109.4(3) . .
C30 C29 C26 112.1(3) . .
C32 C29 C26 111.3(2) . .
C30 C29 C31 109.2(3) . .
C32 C29 C31 107.5(3) . .
C26 C29 C31 107.2(3) . .
C29 C30 H30A 109.5 . .
C29 C30 H30B 109.5 . .
H30A C30 H30B 109.5 . .
C29 C30 H30C 109.5 . .
H30A C30 H30C 109.5 . .
H30B C30 H30C 109.5 . .
C29 C31 H31A 109.5 . .
C29 C31 H31B 109.5 . .
H31A C31 H31B 109.5 . .
C29 C31 H31C 109.5 . .
H31A C31 H31C 109.5 . .
H31B C31 H31C 109.5 . .
C29 C32 H32A 109.5 . .
C29 C32 H32B 109.5 . .
H32A C32 H32B 109.5 . .
C29 C32 H32C 109.5 . .
H32A C32 H32C 109.5 . .
H32B C32 H32C 109.5 . .
C35 C33 C28 113.1(2) . .
C35 C33 H33A 109.0 . .
C28 C33 H33A 109.0 . .
C35 C33 H33B 109.0 . .
C28 C33 H33B 109.0 . .
H33A C33 H33B 107.8 . .
O4 C34 C35 118.90(19) . .
O4 C34 C39 119.3(2) . .
C35 C34 C39 121.8(2) . .
C36 C35 C34 118.2(2) . .
C36 C35 C33 122.1(2) . .
C34 C35 C33 119.7(2) . .
C35 C36 C37 121.8(2) . .
C35 C36 H36 119.1 . .
C37 C36 H36 119.1 . .
C38 C37 C36 117.6(2) . .
C38 C37 C40 119.6(2) . .
C36 C37 C40 122.8(2) . .
C39 C38 C37 122.3(2) . .
C39 C38 H38 118.8 . .
C37 C38 H38 118.8 . .
C38 C39 C34 118.0(2) . .
C38 C39 C44 121.2(2) . .
C34 C39 C44 120.8(2) . .
C41 C40 C37 112.1(2) . .
C41 C40 C42 108.4(2) . .
C37 C40 C42 108.6(2) . .
C41 C40 C43 108.5(2) . .
C37 C40 C43 110.4(2) . .
C42 C40 C43 108.8(2) . .
C40 C41 H41A 109.5 . .
C40 C41 H41B 109.5 . .
H41A C41 H41B 109.5 . .
C40 C41 H41C 109.5 . .
H41A C41 H41C 109.5 . .
H41B C41 H41C 109.5 . .
C40 C42 H42A 109.5 . .
C40 C42 H42B 109.5 . .
H42A C42 H42B 109.5 . .
C40 C42 H42C 109.5 . .
H42A C42 H42C 109.5 . .
H42B C42 H42C 109.5 . .
C40 C43 H43A 109.5 . .
C40 C43 H43B 109.5 . .
H43A C43 H43B 109.5 . .
C40 C43 H43C 109.5 . .
H43A C43 H43C 109.5 . .
H43B C43 H43C 109.5 . .
C2 C44 C39 111.5(2) 2_655 .
C2 C44 H44A 109.3 2_655 .
C39 C44 H44A 109.3 . .
C2 C44 H44B 109.3 2_655 .
C39 C44 H44B 109.3 . .
H44A C44 H44B 108.0 . .
C45 N1 Ti2 145.0(2) . .
N1 C45 C46 175.4(4) . .
C45 C46 H46A 109.5 . .
C45 C46 H46B 109.5 . .
H46A C46 H46B 109.5 . .
C45 C46 H46C 109.5 . .
H46A C46 H46C 109.5 . .
H46B C46 H46C 109.5 . .
Si1 O6 Ti1 166.2(2) . .
O7 Si1 O6 108.3(2) . .
O7 Si1 C61 107.5(3) . .
O6 Si1 C61 107.0(3) . .
O7 Si1 C60 110.0(3) . .
O6 Si1 C60 106.4(3) . .
C61 Si1 C60 117.3(4) . .
Si1 O7 Si1 152.6(3) 2_655 .
Si1 C60 H60A 109.5 . .
Si1 C60 H60B 109.5 . .
H60A C60 H60B 109.5 . .
Si1 C60 H60C 109.5 . .
H60A C60 H60C 109.5 . .
H60B C60 H60C 109.5 . .
Si1 C61 H61A 109.5 . .
Si1 C61 H61B 109.5 . .
H61A C61 H61B 109.5 . .
Si1 C61 H61C 109.5 . .
H61A C61 H61C 109.5 . .
H61B C61 H61C 109.5 . .
N2 C47 C48 179.3(4) . .
C47 C48 H48A 109.5 . .
C47 C48 H48B 109.5 . .
H48A C48 H48B 109.5 . .
C47 C48 H48C 109.5 . .
H48A C48 H48C 109.5 . .
H48B C48 H48C 109.5 . .
N3 C49 C50 179.3(5) . .
C49 C50 H50A 109.5 . .
C49 C50 H50B 109.5 . .
H50A C50 H50B 109.5 . .
C49 C50 H50C 109.5 . .
H50A C50 H50C 109.5 . .
H50B C50 H50C 109.5 . .
N4 C51 C52 177(3) . .
C51 C52 H52A 109.5 . .
C51 C52 H52B 109.5 . .
H52A C52 H52B 109.5 . .
C51 C52 H52C 109.5 . .
H52A C52 H52C 109.5 . .
H52B C52 H52C 109.5 . .
N5 C53 C54 177.8(7) . .
C53 C54 H54A 109.5 . .
C53 C54 H54B 109.5 . .
H54A C54 H54B 109.5 . .
C53 C54 H54C 109.5 . .
H54A C54 H54C 109.5 . .
H54B C54 H54C 109.5 . .
N5X C53X C54X 173(3) . .
C53X C54X H54D 109.5 . .
C53X C54X H54E 109.5 . .
H54D C54X H54E 109.5 . .
C53X C54X H54F 109.5 . .
H54D C54X H54F 109.5 . .
H54E C54X H54F 109.5 . .
N6 C55 C56 178.2(7) . .
C55 C56 H56A 109.5 . .
C55 C56 H56B 109.5 . .
H56A C56 H56B 109.5 . .
C55 C56 H56C 109.5 . .
H56A C56 H56C 109.5 . .
H56B C56 H56C 109.5 . .
C55X C56 H56D 109.5 . .
C55X C56 H56E 109.5 . .
H56D C56 H56E 109.5 . .
C55X C56 H56F 109.5 . .
H56D C56 H56F 109.5 . .
H56E C56 H56F 109.5 . .
N6X C55X C56 176(2) . .
N7 C57 C58 175.4(18) . .
N7X C57X C58X 161(4) . .

loop_
_geom_bond_atom_site_label_1
_geom_bond_atom_site_label_2
_geom_bond_distance
_geom_bond_site_symmetry_2
Ti1 O6 1.725(4) .
Ti1 O4 1.7828(16) .
Ti1 O5 1.9026(16) 2_655
Ti1 O3 1.9502(16) .
Ti1 O5 1.9967(16) .
Ti1 Cl2X 2.269(3) .
Ti1 Ti1 3.0096(7) 2_655
Ti1 Ti2 3.2091(5) .
Ti2 O1 1.8118(16) .
Ti2 O2 1.8180(16) .
Ti2 O5 1.9464(17) .
Ti2 O3 2.1713(15) .
Ti2 N1 2.276(2) .
Ti2 Cl1 2.2981(8) .
O1 C1 1.367(3) .
O2 C12 1.356(3) .
O3 C23 1.392(3) .
O4 C34 1.354(3) .
C1 C6 1.403(3) .
C1 C2 1.405(3) .
C2 C3 1.389(3) .
C2 C44 1.514(3) 2_655
C3 C4 1.408(3) .
C3 H3 0.9500 .
C4 C5 1.386(3) .
C4 C7 1.532(3) .
C5 C6 1.405(3) .
C5 H5 0.9500 .
C6 C11 1.522(3) .
C7 C9 1.528(4) .
C7 C8 1.536(3) .
C7 C10 1.542(4) .
C8 H8A 0.9800 .
C8 H8B 0.9800 .
C8 H8C 0.9800 .
C9 H9A 0.9800 .
C9 H9B 0.9800 .
C9 H9C 0.9800 .
C10 H10A 0.9800 .
C10 H10B 0.9800 .
C10 H10C 0.9800 .
C11 C13 1.515(3) .
C11 H11A 0.9900 .
C11 H11B 0.9900 .
C12 C17 1.394(3) .
C12 C13 1.403(3) .
C13 C14 1.395(3) .
C14 C15 1.399(4) .
C14 H14 0.9500 .
C15 C16 1.403(4) .
C15 C18 1.536(4) .
C16 C17 1.400(3) .
C16 H16 0.9500 .
C17 C22 1.519(3) .
C18 C19 1.521(5) .
C18 C20 1.535(4) .
C18 C21 1.552(4) .
C19 H19A 0.9800 .
C19 H19B 0.9800 .
C19 H19C 0.9800 .
C20 H20A 0.9800 .
C20 H20B 0.9800 .
C20 H20C 0.9800 .
C21 H21A 0.9800 .
C21 H21B 0.9800 .
C21 H21C 0.9800 .
C22 C24 1.515(3) .
C22 H22A 0.9900 .
C22 H22B 0.9900 .
C23 C28 1.400(3) .
C23 C24 1.401(3) .
C24 C25 1.398(3) .
C25 C26 1.388(4) .
C25 H25 0.9500 .
C26 C27 1.396(4) .
C26 C29 1.543(3) .
C27 C28 1.400(3) .
C27 H27 0.9500 .
C28 C33 1.527(3) .
C29 C30 1.516(5) .
C29 C32 1.521(4) .
C29 C31 1.543(6) .
C30 H30A 0.9800 .
C30 H30B 0.9800 .
C30 H30C 0.9800 .
C31 H31A 0.9800 .
C31 H31B 0.9800 .
C31 H31C 0.9800 .
C32 H32A 0.9800 .
C32 H32B 0.9800 .
C32 H32C 0.9800 .
C33 C35 1.519(3) .
C33 H33A 0.9900 .
C33 H33B 0.9900 .
C34 C35 1.396(3) .
C34 C39 1.397(3) .
C35 C36 1.395(3) .
C36 C37 1.401(3) .
C36 H36 0.9500 .
C37 C38 1.399(3) .
C37 C40 1.532(3) .
C38 C39 1.389(3) .
C38 H38 0.9500 .
C39 C44 1.518(3) .
C40 C41 1.527(4) .
C40 C42 1.538(4) .
C40 C43 1.541(4) .
C41 H41A 0.9800 .
C41 H41B 0.9800 .
C41 H41C 0.9800 .
C42 H42A 0.9800 .
C42 H42B 0.9800 .
C42 H42C 0.9800 .
C43 H43A 0.9800 .
C43 H43B 0.9800 .
C43 H43C 0.9800 .
C44 H44A 0.9900 .
C44 H44B 0.9900 .
N1 C45 1.150(4) .
C45 C46 1.468(4) .
C46 H46A 0.9800 .
C46 H46B 0.9800 .
C46 H46C 0.9800 .
O6 Si1 1.661(4) .
Si1 O7 1.6235(16) .
Si1 C61 1.861(6) .
Si1 C60 1.864(6) .
C60 H60A 0.9800 .
C60 H60B 0.9800 .
C60 H60C 0.9800 .
C61 H61A 0.9800 .
C61 H61B 0.9800 .
C61 H61C 0.9800 .
N2 C47 1.134(5) .
C47 C48 1.424(5) .
C48 H48A 0.9800 .
C48 H48B 0.9800 .
C48 H48C 0.9800 .
N3 C49 1.094(5) .
C49 C50 1.425(5) .
C50 H50A 0.9800 .
C50 H50B 0.9800 .
C50 H50C 0.9800 .
N4 C51 1.131(13) .
C51 C52 1.430(15) .
C52 H52A 0.9800 .
C52 H52B 0.9800 .
C52 H52C 0.9800 .
N5 C53 1.134(6) .
C53 C54 1.458(8) .
C54 H54A 0.9800 .
C54 H54B 0.9800 .
C54 H54C 0.9800 .
N5X C53X 1.127(13) .
C53X C54X 1.429(14) .
C54X H54D 0.9800 .
C54X H54E 0.9800 .
C54X H54F 0.9800 .
N6 C55 1.107(6) .
C55 C56 1.383(6) .
C56 C55X 1.501(12) .
C56 H56A 0.9800 .
C56 H56B 0.9800 .
C56 H56C 0.9800 .
C56 H56D 0.9800 .
C56 H56E 0.9800 .
C56 H56F 0.9800 .
N6X C55X 1.144(13) .
N7 C57 1.116(12) .
C57 C58 1.415(13) .
N7X C57X 1.139(14) .
C57X C58X 1.462(15) .

loop_
_geom_torsion_atom_site_label_1
_geom_torsion_atom_site_label_2
_geom_torsion_atom_site_label_3
_geom_torsion_atom_site_label_4
_geom_torsion
_geom_torsion_site_symmetry_1
_geom_torsion_site_symmetry_4
O2 Ti2 O1 C1 42.0(3) . .
O5 Ti2 O1 C1 -116.9(3) . .
N1 Ti2 O1 C1 -40.0(3) . .
Cl1 Ti2 O1 C1 144.8(3) . .
Ti1 Ti2 O1 C1 -111.9(3) . .
O1 Ti2 O2 C12 -61.5(2) . .
O5 Ti2 O2 C12 77.9(3) . .
O3 Ti2 O2 C12 111.3(2) . .
N1 Ti2 O2 C12 17.6(2) . .
Cl1 Ti2 O2 C12 -159.8(2) . .
Ti1 Ti2 O2 C12 101.2(2) . .
O6 Ti1 O4 C34 -180(77) . .
O5 Ti1 O4 C34 -73.1(5) 2_655 .
O3 Ti1 O4 C34 68.4(5) . .
O5 Ti1 O4 C34 -1.3(6) . .
Cl2X Ti1 O4 C34 174.1(5) . .
Ti1 Ti1 O4 C34 -62.0(5) 2_655 .
Ti2 Ti1 O4 C34 43.3(5) . .
Ti2 O1 C1 C6 -58.6(4) . .
Ti2 O1 C1 C2 120.5(3) . .
O1 C1 C2 C3 -178.2(2) . .
C6 C1 C2 C3 1.0(4) . .
O1 C1 C2 C44 2.8(3) . 2_655
C6 C1 C2 C44 -178.1(2) . 2_655
C1 C2 C3 C4 -0.7(4) . .
C44 C2 C3 C4 178.4(2) 2_655 .
C2 C3 C4 C5 0.1(4) . .
C2 C3 C4 C7 178.7(2) . .
C3 C4 C5 C6 0.2(4) . .
C7 C4 C5 C6 -178.3(2) . .
O1 C1 C6 C5 178.4(2) . .
C2 C1 C6 C5 -0.7(4) . .
O1 C1 C6 C11 1.1(4) . .
C2 C1 C6 C11 -178.0(2) . .
C4 C5 C6 C1 0.1(4) . .
C4 C5 C6 C11 177.5(2) . .
C5 C4 C7 C9 121.5(3) . .
C3 C4 C7 C9 -57.0(3) . .
C5 C4 C7 C8 1.1(4) . .
C3 C4 C7 C8 -177.4(2) . .
C5 C4 C7 C10 -118.8(3) . .
C3 C4 C7 C10 62.7(3) . .
C1 C6 C11 C13 87.1(3) . .
C5 C6 C11 C13 -90.2(3) . .
Ti2 O2 C12 C17 -88.2(3) . .
Ti2 O2 C12 C13 87.1(3) . .
O2 C12 C13 C14 -176.4(2) . .
C17 C12 C13 C14 -1.3(3) . .
O2 C12 C13 C11 -3.1(3) . .
C17 C12 C13 C11 172.0(2) . .
C6 C11 C13 C14 79.7(3) . .
C6 C11 C13 C12 -93.3(2) . .
C12 C13 C14 C15 1.9(4) . .
C11 C13 C14 C15 -171.2(2) . .
C13 C14 C15 C16 -1.5(4) . .
C13 C14 C15 C18 178.1(2) . .
C14 C15 C16 C17 0.5(4) . .
C18 C15 C16 C17 -179.2(2) . .
O2 C12 C17 C16 175.4(2) . .
C13 C12 C17 C16 0.3(3) . .
O2 C12 C17 C22 1.4(3) . .
C13 C12 C17 C22 -173.7(2) . .
C15 C16 C17 C12 0.1(4) . .
C15 C16 C17 C22 174.0(2) . .
C14 C15 C18 C19 -174.4(3) . .
C16 C15 C18 C19 5.2(4) . .
C14 C15 C18 C20 64.5(3) . .
C16 C15 C18 C20 -115.8(3) . .
C14 C15 C18 C21 -54.1(4) . .
C16 C15 C18 C21 125.6(3) . .
C12 C17 C22 C24 -54.7(3) . .
C16 C17 C22 C24 131.6(2) . .
Ti1 O3 C23 C28 -68.5(3) . .
Ti2 O3 C23 C28 105.6(2) . .
Ti1 O3 C23 C24 114.0(2) . .
Ti2 O3 C23 C24 -72.0(3) . .
O3 C23 C24 C25 176.5(2) . .
C28 C23 C24 C25 -1.0(3) . .
O3 C23 C24 C22 -2.7(3) . .
C28 C23 C24 C22 179.7(2) . .
C17 C22 C24 C25 -78.3(3) . .
C17 C22 C24 C23 100.9(3) . .
C23 C24 C25 C26 -0.7(4) . .
C22 C24 C25 C26 178.6(2) . .
C24 C25 C26 C27 1.6(4) . .
C24 C25 C26 C29 -175.6(2) . .
C25 C26 C27 C28 -0.9(4) . .
C29 C26 C27 C28 176.4(2) . .
O3 C23 C28 C27 -175.9(2) . .
C24 C23 C28 C27 1.6(3) . .
O3 C23 C28 C33 2.8(3) . .
C24 C23 C28 C33 -179.7(2) . .
C26 C27 C28 C23 -0.6(4) . .
C26 C27 C28 C33 -179.4(2) . .
C25 C26 C29 C30 -12.4(4) . .
C27 C26 C29 C30 170.5(3) . .
C25 C26 C29 C32 -135.3(3) . .
C27 C26 C29 C32 47.6(4) . .
C25 C26 C29 C31 107.4(3) . .
C27 C26 C29 C31 -69.8(3) . .
C23 C28 C33 C35 101.6(3) . .
C27 C28 C33 C35 -79.7(3) . .
Ti1 O4 C34 C35 -42.5(6) . .
Ti1 O4 C34 C39 137.0(4) . .
O4 C34 C35 C36 -176.5(2) . .
C39 C34 C35 C36 4.0(3) . .
O4 C34 C35 C33 3.2(3) . .
C39 C34 C35 C33 -176.3(2) . .
C28 C33 C35 C36 104.7(3) . .
C28 C33 C35 C34 -75.0(3) . .
C34 C35 C36 C37 -0.9(3) . .
C33 C35 C36 C37 179.4(2) . .
C35 C36 C37 C38 -2.0(3) . .
C35 C36 C37 C40 176.5(2) . .
C36 C37 C38 C39 2.1(3) . .
C40 C37 C38 C39 -176.5(2) . .
C37 C38 C39 C34 0.9(3) . .
C37 C38 C39 C44 -178.5(2) . .
O4 C34 C39 C38 176.48(19) . .
C35 C34 C39 C38 -4.0(3) . .
O4 C34 C39 C44 -4.2(3) . .
C35 C34 C39 C44 175.4(2) . .
C38 C37 C40 C41 -175.6(2) . .
C36 C37 C40 C41 5.9(3) . .
C38 C37 C40 C42 64.6(3) . .
C36 C37 C40 C42 -113.9(3) . .
C38 C37 C40 C43 -54.6(3) . .
C36 C37 C40 C43 126.9(3) . .
C38 C39 C44 C2 52.9(3) . 2_655
C34 C39 C44 C2 -126.4(2) . 2_655
O4 Ti1 O6 Si1 110.4(10) . .
O5 Ti1 O6 Si1 10.4(11) 2_655 .
O3 Ti1 O6 Si1 -148.5(10) . .
O5 Ti1 O6 Si1 -68.9(11) . .
Ti1 Ti1 O6 Si1 -30.3(11) 2_655 .
Ti2 Ti1 O6 Si1 -104.2(10) . .
Ti1 O6 Si1 O7 34.6(11) . .
Ti1 O6 Si1 C61 -81.1(11) . .
Ti1 O6 Si1 C60 152.8(10) . .
O6 Si1 O7 Si1 -5.51(13) . 2_655
C61 Si1 O7 Si1 109.8(3) . 2_655
C60 Si1 O7 Si1 -121.4(3) . 2_655
